data_4070275
loop_
_publ_author_name
'Rozenel, Sergio S.'
'Chomitz, Wayne A.'
'Arnold, John'

_publ_section_title
;
 Chromium Complexes Supported by the Multidentate Monoanionic N2P2Ligand:
 Reduction Chemistry and Reactivity with Ethylene
;
_journal_issue 21
_journal_name_full Organometallics
_journal_page_first 6243
_journal_paper_doi 10.1021/om900695s
_journal_volume 28
_journal_year 2009
_chemical_formula_moiety 'C23 H54 Cr N2 P2 Si'
_chemical_formula_sum 'C23 H54 Cr N2 P2 Si'
_chemical_formula_weight 500.71
_chemical_melting_point 93.5(5)
_chemical_name_systematic
; 
 ? 
;
_space_group_IT_number 14
_symmetry_cell_setting monoclinic
_symmetry_space_group_name_Hall '-P 2ybc'
_symmetry_space_group_name_H-M 'P 1 21/c 1'
_atom_sites_solution_hydrogens geom
_atom_sites_solution_primary direct
_atom_sites_solution_secondary difmap
_audit_creation_method SHELXL-97
_cell_angle_alpha 90.00
_cell_angle_beta 91.894(3)
_cell_angle_gamma 90.00
_cell_formula_units_Z 4
_cell_length_a 16.718(4)
_cell_length_b 11.828(3)
_cell_length_c 14.878(4)
_cell_measurement_reflns_used 2347
_cell_measurement_temperature 143(2)
_cell_measurement_theta_max 25.0
_cell_measurement_theta_min 3.4
_cell_volume 2940.4(13)
_computing_cell_refinement 'Bruker SAINT v7.07'
_computing_data_collection 'Bruker SMART v5.054d'
_computing_data_reduction 'Bruker SAINT v7.07'
_computing_structure_refinement 'SHELXL-97 (Sheldrick, 1997)'
_computing_structure_solution 'SHELXS-97 (Sheldrick, 1990)'
_diffrn_ambient_temperature 143(2)
_diffrn_measured_fraction_theta_full 0.932
_diffrn_measured_fraction_theta_max 0.932
_diffrn_measurement_device_type 'SMART 1000'
_diffrn_measurement_method '\w scans'
_diffrn_radiation_monochromator graphite
_diffrn_radiation_source 'fine-focus sealed tube'
_diffrn_radiation_type MoK\a
_diffrn_radiation_wavelength 0.71073
_diffrn_reflns_av_R_equivalents 0.0413
_diffrn_reflns_av_sigmaI/netI 0.0665
_diffrn_reflns_limit_h_max 19
_diffrn_reflns_limit_h_min -20
_diffrn_reflns_limit_k_max 12
_diffrn_reflns_limit_k_min -14
_diffrn_reflns_limit_l_max 17
_diffrn_reflns_limit_l_min -18
_diffrn_reflns_number 13907
_diffrn_reflns_theta_full 26.34
_diffrn_reflns_theta_max 26.34
_diffrn_reflns_theta_min 3.43
_diffrn_standards_decay_% 0
_diffrn_standards_interval_count 0
_diffrn_standards_interval_time 0
_diffrn_standards_number 0
_exptl_absorpt_coefficient_mu 0.551
_exptl_absorpt_correction_T_max 0.967
_exptl_absorpt_correction_T_min 0.906
_exptl_absorpt_correction_type empirical
_exptl_absorpt_process_details 'Blessing, 1995'
_exptl_crystal_colour purple
_exptl_crystal_density_diffrn 1.131
_exptl_crystal_density_method 'not measured'
_exptl_crystal_description plates
_exptl_crystal_F_000 1096
_exptl_crystal_size_max 0.30
_exptl_crystal_size_mid 0.15
_exptl_crystal_size_min 0.06
_refine_diff_density_max 0.324
_refine_diff_density_min -0.231
_refine_diff_density_rms 0.060
_refine_ls_extinction_method none
_refine_ls_goodness_of_fit_ref 0.945
_refine_ls_hydrogen_treatment constr
_refine_ls_matrix_type full
_refine_ls_number_parameters 276
_refine_ls_number_reflns 5595
_refine_ls_number_restraints 0
_refine_ls_restrained_S_all 0.945
_refine_ls_R_factor_all 0.0891
_refine_ls_R_factor_gt 0.0430
_refine_ls_shift/su_max 0.075
_refine_ls_shift/su_mean 0.003
_refine_ls_structure_factor_coef Fsqd
_refine_ls_weighting_details 'calc w=1/[\s^2^(Fo^2^)+(0.0600P)^2^+0.0000P] where P=(Fo^2^+2Fc^2^)/3'
_refine_ls_weighting_scheme calc
_refine_ls_wR_factor_gt 0.0939
_refine_ls_wR_factor_ref 0.1097
_reflns_number_gt 3526
_reflns_number_total 5996
_reflns_threshold_expression >2sigma(I)
_cod_data_source_file om900695s_si_002.cif
_cod_data_source_block srd070xs
_cod_depositor_comments
;
The following automatic conversions were performed:

'_chemical_melting_point' value '93-94' was changed to '93.5(5)' -
the average value was taken and precision was estimated.

Automatic conversion script
Id: cif_fix_values 1715 2011-07-08 13:25:40Z adriana 
;
_cod_original_cell_volume 2940.4(12)
_cod_original_sg_symbol_H-M P2(1)/c
_cod_database_code 4070275

loop_
_symmetry_equiv_pos_as_xyz
'x, y, z'
'-x, y+1/2, -z+1/2'
'-x, -y, -z'
'x, -y-1/2, z-1/2'

loop_
_atom_site_label
_atom_site_type_symbol
_atom_site_fract_x
_atom_site_fract_y
_atom_site_fract_z
_atom_site_U_iso_or_equiv
_atom_site_adp_type
_atom_site_occupancy
_atom_site_symmetry_multiplicity
_atom_site_calc_flag
_atom_site_refinement_flags
Cr1 Cr 0.74681(3) 0.89193(3) 0.17537(3) 0.02918(14) Uani 1 1 d .
Si1 Si 0.73951(5) 1.11300(6) 0.09907(5) 0.0342(2) Uani 1 1 d .
P1 P 0.62181(4) 0.80331(6) 0.10163(5) 0.03166(19) Uani 1 1 d .
P2 P 0.86427(5) 0.78543(7) 0.11316(5) 0.0385(2) Uani 1 1 d .
N1 N 0.74934(12) 0.97913(18) 0.04039(13) 0.0305(5) Uani 1 1 d .
N2 N 0.74726(14) 1.06319(19) 0.20378(14) 0.0382(6) Uani 1 1 d .
C1 C 0.75856(19) 1.1256(2) 0.28822(19) 0.0412(7) Uani 1 1 d .
C2 C 0.6945(2) 1.0906(3) 0.3540(2) 0.0625(10) Uani 1 1 d .
H2A H 0.6965 1.0086 0.3630 0.094 Uiso 1 1 calc R
H2B H 0.6415 1.1120 0.3293 0.094 Uiso 1 1 calc R
H2C H 0.7044 1.1289 0.4117 0.094 Uiso 1 1 calc R
C3 C 0.8408(2) 1.0989(3) 0.3294(2) 0.0650(10) Uani 1 1 d .
H3A H 0.8459 1.0171 0.3383 0.097 Uiso 1 1 calc R
H3B H 0.8475 1.1376 0.3874 0.097 Uiso 1 1 calc R
H3C H 0.8821 1.1248 0.2889 0.097 Uiso 1 1 calc R
C4 C 0.7512(3) 1.2541(3) 0.2759(2) 0.0864(14) Uani 1 1 d .
H4A H 0.7942 1.2812 0.2383 0.130 Uiso 1 1 calc R
H4B H 0.7553 1.2912 0.3348 0.130 Uiso 1 1 calc R
H4C H 0.6993 1.2721 0.2468 0.130 Uiso 1 1 calc R
C5 C 0.8192(2) 1.2135(3) 0.0599(2) 0.0597(10) Uani 1 1 d .
H5A H 0.8056 1.2908 0.0774 0.090 Uiso 1 1 calc R
H5B H 0.8221 1.2091 -0.0057 0.090 Uiso 1 1 calc R
H5C H 0.8710 1.1926 0.0877 0.090 Uiso 1 1 calc R
C6 C 0.6437(2) 1.1850(3) 0.0608(2) 0.0548(9) Uani 1 1 d .
H6A H 0.6445 1.2638 0.0811 0.082 Uiso 1 1 calc R
H6B H 0.5981 1.1458 0.0864 0.082 Uiso 1 1 calc R
H6C H 0.6387 1.1827 -0.0050 0.082 Uiso 1 1 calc R
C7 C 0.68731(16) 0.9434(2) -0.02751(18) 0.0372(7) Uani 1 1 d .
H7A H 0.7081 0.8785 -0.0616 0.045 Uiso 1 1 calc R
H7B H 0.6778 1.0062 -0.0705 0.045 Uiso 1 1 calc R
C8 C 0.60768(16) 0.9097(2) 0.01174(19) 0.0369(7) Uani 1 1 d .
H8A H 0.5720 0.8784 -0.0366 0.044 Uiso 1 1 calc R
H8B H 0.5815 0.9775 0.0364 0.044 Uiso 1 1 calc R
C9 C 0.62359(17) 0.6696(2) 0.03687(19) 0.0383(7) Uani 1 1 d .
H9A H 0.6676 0.6787 -0.0064 0.046 Uiso 1 1 calc R
C10 C 0.54846(19) 0.6435(3) -0.0209(2) 0.0527(9) Uani 1 1 d .
H10A H 0.5580 0.5767 -0.0579 0.079 Uiso 1 1 calc R
H10B H 0.5357 0.7083 -0.0599 0.079 Uiso 1 1 calc R
H10C H 0.5036 0.6289 0.0182 0.079 Uiso 1 1 calc R
C11 C 0.6472(2) 0.5672(3) 0.0953(2) 0.0569(9) Uani 1 1 d .
H11A H 0.6694 0.5080 0.0573 0.085 Uiso 1 1 calc R
H11B H 0.5998 0.5381 0.1247 0.085 Uiso 1 1 calc R
H11C H 0.6875 0.5901 0.1411 0.085 Uiso 1 1 calc R
C12 C 0.52401(17) 0.8056(3) 0.1574(2) 0.0422(7) Uani 1 1 d .
H12A H 0.4804 0.7907 0.1113 0.051 Uiso 1 1 calc R
C13 C 0.5102(2) 0.9210(3) 0.1997(2) 0.0584(9) Uani 1 1 d .
H13A H 0.4592 0.9205 0.2304 0.088 Uiso 1 1 calc R
H13B H 0.5085 0.9790 0.1526 0.088 Uiso 1 1 calc R
H13C H 0.5539 0.9377 0.2432 0.088 Uiso 1 1 calc R
C14 C 0.5218(2) 0.7147(3) 0.2290(2) 0.0635(10) Uani 1 1 d .
H14A H 0.4740 0.7246 0.2645 0.095 Uiso 1 1 calc R
H14B H 0.5697 0.7205 0.2685 0.095 Uiso 1 1 calc R
H14C H 0.5203 0.6401 0.2003 0.095 Uiso 1 1 calc R
C15 C 0.82958(17) 0.9660(3) 0.00004(19) 0.0423(8) Uani 1 1 d .
H15A H 0.8686 1.0138 0.0341 0.051 Uiso 1 1 calc R
H15B H 0.8263 0.9945 -0.0625 0.051 Uiso 1 1 calc R
C16 C 0.86075(17) 0.8457(3) -0.00083(19) 0.0468(8) Uani 1 1 d .
H16A H 0.9151 0.8448 -0.0253 0.056 Uiso 1 1 calc R
H16B H 0.8255 0.7988 -0.0405 0.056 Uiso 1 1 calc R
C17 C 0.8630(2) 0.6316(3) 0.0877(3) 0.0675(11) Uani 1 1 d .
H17A H 0.8101 0.6170 0.0567 0.081 Uiso 1 1 calc R
C18 C 0.8633(3) 0.5601(3) 0.1733(3) 0.0995(16) Uani 1 1 d .
H18A H 0.8475 0.4824 0.1581 0.149 Uiso 1 1 calc R
H18B H 0.8256 0.5921 0.2153 0.149 Uiso 1 1 calc R
H18C H 0.9173 0.5598 0.2012 0.149 Uiso 1 1 calc R
C19 C 0.9252(3) 0.5919(4) 0.0228(3) 0.1110(19) Uani 1 1 d .
H19A H 0.9135 0.5139 0.0045 0.167 Uiso 1 1 calc R
H19B H 0.9785 0.5953 0.0524 0.167 Uiso 1 1 calc R
H19C H 0.9240 0.6410 -0.0303 0.167 Uiso 1 1 calc R
C20 C 0.96704(18) 0.8122(3) 0.1597(2) 0.0547(9) Uani 1 1 d .
H20A H 1.0036 0.7557 0.1325 0.066 Uiso 1 1 calc R
C21 C 0.9704(2) 0.7945(3) 0.2608(2) 0.0654(10) Uani 1 1 d .
H21A H 1.0253 0.8064 0.2840 0.098 Uiso 1 1 calc R
H21B H 0.9536 0.7172 0.2745 0.098 Uiso 1 1 calc R
H21C H 0.9346 0.8484 0.2891 0.098 Uiso 1 1 calc R
C22 C 0.9977(2) 0.9279(4) 0.1384(3) 0.0837(13) Uani 1 1 d .
H22A H 1.0509 0.9382 0.1671 0.126 Uiso 1 1 calc R
H22B H 0.9610 0.9850 0.1611 0.126 Uiso 1 1 calc R
H22C H 1.0014 0.9361 0.0732 0.126 Uiso 1 1 calc R
C23 C 0.7421(2) 0.8082(3) 0.30159(19) 0.0493(8) Uani 1 1 d .
H23A H 0.7488 0.7266 0.2928 0.074 Uiso 1 1 calc R
H23B H 0.6903 0.8228 0.3282 0.074 Uiso 1 1 calc R
H23C H 0.7852 0.8364 0.3419 0.074 Uiso 1 1 calc R

loop_
_atom_site_aniso_label
_atom_site_aniso_U_11
_atom_site_aniso_U_22
_atom_site_aniso_U_33
_atom_site_aniso_U_23
_atom_site_aniso_U_13
_atom_site_aniso_U_12
Cr1 0.0367(3) 0.0289(2) 0.0218(2) 0.00251(19) -0.00040(18) 0.0010(2)
Si1 0.0437(5) 0.0292(4) 0.0294(4) 0.0048(3) -0.0024(3) -0.0044(4)
P1 0.0307(4) 0.0337(4) 0.0306(4) -0.0008(3) 0.0013(3) -0.0027(3)
P2 0.0320(4) 0.0454(5) 0.0376(5) -0.0078(3) -0.0044(3) 0.0081(4)
N1 0.0306(13) 0.0384(13) 0.0223(11) 0.0024(10) -0.0022(9) -0.0052(11)
N2 0.0592(17) 0.0300(13) 0.0254(13) -0.0006(10) -0.0005(11) -0.0034(11)
C1 0.064(2) 0.0309(17) 0.0291(15) -0.0019(12) 0.0009(14) 0.0000(14)
C2 0.075(3) 0.065(2) 0.048(2) -0.0186(18) 0.0180(18) 0.002(2)
C3 0.063(2) 0.080(3) 0.051(2) -0.0339(19) -0.0061(18) -0.003(2)
C4 0.170(5) 0.037(2) 0.052(2) -0.0179(17) -0.007(3) -0.007(2)
C5 0.080(3) 0.048(2) 0.051(2) 0.0057(16) -0.0004(18) -0.0243(18)
C6 0.068(2) 0.0371(19) 0.059(2) 0.0013(16) -0.0100(18) 0.0058(16)
C7 0.0435(18) 0.0423(17) 0.0255(15) 0.0027(12) -0.0043(13) -0.0033(14)
C8 0.0303(16) 0.0385(17) 0.0413(17) 0.0051(13) -0.0073(13) -0.0010(13)
C9 0.0404(18) 0.0384(18) 0.0363(17) -0.0030(13) 0.0048(14) 0.0001(14)
C10 0.052(2) 0.050(2) 0.055(2) -0.0124(16) -0.0078(16) -0.0099(16)
C11 0.072(3) 0.0409(19) 0.058(2) -0.0020(16) 0.0069(19) 0.0062(17)
C12 0.0314(17) 0.051(2) 0.0447(18) -0.0074(15) 0.0057(14) -0.0049(14)
C13 0.057(2) 0.059(2) 0.060(2) -0.0035(17) 0.0213(18) 0.0089(18)
C14 0.064(2) 0.056(2) 0.073(3) 0.0027(19) 0.035(2) -0.0111(18)
C15 0.0391(18) 0.061(2) 0.0271(16) 0.0033(14) 0.0058(13) -0.0059(15)
C16 0.0347(18) 0.071(2) 0.0346(17) -0.0156(16) -0.0012(14) 0.0047(16)
C17 0.061(2) 0.054(2) 0.086(3) -0.024(2) -0.023(2) 0.0182(18)
C18 0.127(4) 0.042(2) 0.126(4) 0.003(2) -0.055(3) 0.015(2)
C19 0.088(3) 0.108(4) 0.135(4) -0.075(3) -0.024(3) 0.045(3)
C20 0.0329(18) 0.082(3) 0.049(2) -0.0132(18) -0.0065(15) 0.0093(18)
C21 0.056(2) 0.087(3) 0.052(2) -0.0004(19) -0.0201(18) 0.000(2)
C22 0.057(3) 0.132(4) 0.061(3) 0.004(2) -0.012(2) -0.041(3)
C23 0.072(2) 0.0390(18) 0.0366(18) 0.0071(14) -0.0013(16) -0.0005(16)

loop_
_atom_type_symbol
_atom_type_description
_atom_type_scat_dispersion_real
_atom_type_scat_dispersion_imag
_atom_type_scat_source
C C 0.0033 0.0016 'International Tables Vol C Tables 4.2.6.8 and 6.1.1.4'
H H 0.0000 0.0000 'International Tables Vol C Tables 4.2.6.8 and 6.1.1.4'
N N 0.0061 0.0033 'International Tables Vol C Tables 4.2.6.8 and 6.1.1.4'
Si Si 0.0817 0.0704 'International Tables Vol C Tables 4.2.6.8 and 6.1.1.4'
P P 0.1023 0.0942 'International Tables Vol C Tables 4.2.6.8 and 6.1.1.4'
Cr Cr 0.3209 0.6236 'International Tables Vol C Tables 4.2.6.8 and 6.1.1.4'

loop_
_geom_angle_atom_site_label_1
_geom_angle_atom_site_label_2
_geom_angle_atom_site_label_3
_geom_angle
N2 Cr1 C23 106.00(10)
N2 Cr1 N1 74.61(8)
C23 Cr1 N1 178.80(11)
N2 Cr1 P2 124.31(7)
C23 Cr1 P2 98.19(9)
N1 Cr1 P2 82.22(6)
N2 Cr1 P1 119.15(7)
C23 Cr1 P1 97.75(9)
N1 Cr1 P1 81.06(6)
P2 Cr1 P1 105.79(3)
N2 Cr1 Si1 35.27(6)
C23 Cr1 Si1 140.92(9)
N1 Cr1 Si1 39.58(6)
P2 Cr1 Si1 109.51(3)
P1 Cr1 Si1 100.47(3)
N2 Si1 N1 97.79(11)
N2 Si1 C6 118.75(14)
N1 Si1 C6 109.73(12)
N2 Si1 C5 118.45(14)
N1 Si1 C5 108.88(13)
C6 Si1 C5 102.89(16)
N2 Si1 Cr1 45.79(8)
N1 Si1 Cr1 52.36(7)
C6 Si1 Cr1 123.99(11)
C5 Si1 Cr1 132.66(12)
C8 P1 C9 102.05(13)
C8 P1 C12 102.74(13)
C9 P1 C12 105.91(13)
C8 P1 Cr1 96.60(9)
C9 P1 Cr1 123.16(9)
C12 P1 Cr1 121.46(10)
C16 P2 C17 101.04(16)
C16 P2 C20 106.20(15)
C17 P2 C20 104.28(16)
C16 P2 Cr1 98.21(10)
C17 P2 Cr1 123.89(13)
C20 P2 Cr1 119.82(11)
C7 N1 C15 108.2(2)
C7 N1 Si1 120.15(17)
C15 N1 Si1 112.31(17)
C7 N1 Cr1 116.20(15)
C15 N1 Cr1 110.66(16)
Si1 N1 Cr1 88.06(8)
C1 N2 Si1 128.87(18)
C1 N2 Cr1 131.96(18)
Si1 N2 Cr1 98.94(11)
N2 C1 C3 109.3(2)
N2 C1 C2 109.8(2)
C3 C1 C2 109.2(3)
N2 C1 C4 112.9(2)
C3 C1 C4 108.8(3)
C2 C1 C4 106.8(3)
C1 C2 H2A 109.5
C1 C2 H2B 109.5
H2A C2 H2B 109.5
C1 C2 H2C 109.5
H2A C2 H2C 109.5
H2B C2 H2C 109.5
C1 C3 H3A 109.5
C1 C3 H3B 109.5
H3A C3 H3B 109.5
C1 C3 H3C 109.5
H3A C3 H3C 109.5
H3B C3 H3C 109.5
C1 C4 H4A 109.5
C1 C4 H4B 109.5
H4A C4 H4B 109.5
C1 C4 H4C 109.5
H4A C4 H4C 109.5
H4B C4 H4C 109.5
Si1 C5 H5A 109.5
Si1 C5 H5B 109.5
H5A C5 H5B 109.5
Si1 C5 H5C 109.5
H5A C5 H5C 109.5
H5B C5 H5C 109.5
Si1 C6 H6A 109.5
Si1 C6 H6B 109.5
H6A C6 H6B 109.5
Si1 C6 H6C 109.5
H6A C6 H6C 109.5
H6B C6 H6C 109.5
N1 C7 C8 114.4(2)
N1 C7 H7A 108.7
C8 C7 H7A 108.7
N1 C7 H7B 108.7
C8 C7 H7B 108.7
H7A C7 H7B 107.6
C7 C8 P1 111.32(18)
C7 C8 H8A 109.4
P1 C8 H8A 109.4
C7 C8 H8B 109.4
P1 C8 H8B 109.4
H8A C8 H8B 108.0
C10 C9 C11 110.5(3)
C10 C9 P1 115.9(2)
C11 C9 P1 112.8(2)
C10 C9 H9A 105.6
C11 C9 H9A 105.6
P1 C9 H9A 105.6
C9 C10 H10A 109.5
C9 C10 H10B 109.5
H10A C10 H10B 109.5
C9 C10 H10C 109.5
H10A C10 H10C 109.5
H10B C10 H10C 109.5
C9 C11 H11A 109.5
C9 C11 H11B 109.5
H11A C11 H11B 109.5
C9 C11 H11C 109.5
H11A C11 H11C 109.5
H11B C11 H11C 109.5
C14 C12 C13 109.8(3)
C14 C12 P1 110.3(2)
C13 C12 P1 110.2(2)
C14 C12 H12A 108.9
C13 C12 H12A 108.9
P1 C12 H12A 108.9
C12 C13 H13A 109.5
C12 C13 H13B 109.5
H13A C13 H13B 109.5
C12 C13 H13C 109.5
H13A C13 H13C 109.5
H13B C13 H13C 109.5
C12 C14 H14A 109.5
C12 C14 H14B 109.5
H14A C14 H14B 109.5
C12 C14 H14C 109.5
H14A C14 H14C 109.5
H14B C14 H14C 109.5
N1 C15 C16 114.4(2)
N1 C15 H15A 108.6
C16 C15 H15A 108.6
N1 C15 H15B 108.6
C16 C15 H15B 108.6
H15A C15 H15B 107.6
C15 C16 P2 110.88(19)
C15 C16 H16A 109.5
P2 C16 H16A 109.5
C15 C16 H16B 109.5
P2 C16 H16B 109.5
H16A C16 H16B 108.1
C19 C17 C18 112.0(3)
C19 C17 P2 115.4(3)
C18 C17 P2 111.9(3)
C19 C17 H17A 105.5
C18 C17 H17A 105.5
P2 C17 H17A 105.5
C17 C18 H18A 109.5
C17 C18 H18B 109.5
H18A C18 H18B 109.5
C17 C18 H18C 109.5
H18A C18 H18C 109.5
H18B C18 H18C 109.5
C17 C19 H19A 109.5
C17 C19 H19B 109.5
H19A C19 H19B 109.5
C17 C19 H19C 109.5
H19A C19 H19C 109.5
H19B C19 H19C 109.5
C22 C20 C21 109.5(3)
C22 C20 P2 113.3(2)
C21 C20 P2 110.5(2)
C22 C20 H20A 107.8
C21 C20 H20A 107.8
P2 C20 H20A 107.8
C20 C21 H21A 109.5
C20 C21 H21B 109.5
H21A C21 H21B 109.5
C20 C21 H21C 109.5
H21A C21 H21C 109.5
H21B C21 H21C 109.5
C20 C22 H22A 109.5
C20 C22 H22B 109.5
H22A C22 H22B 109.5
C20 C22 H22C 109.5
H22A C22 H22C 109.5
H22B C22 H22C 109.5
Cr1 C23 H23A 109.5
Cr1 C23 H23B 109.5
H23A C23 H23B 109.5
Cr1 C23 H23C 109.5
H23A C23 H23C 109.5
H23B C23 H23C 109.5

loop_
_geom_bond_atom_site_label_1
_geom_bond_atom_site_label_2
_geom_bond_distance
Cr1 N2 2.069(2)
Cr1 C23 2.127(3)
Cr1 N1 2.259(2)
Cr1 P2 2.5337(9)
Cr1 P1 2.5530(9)
Cr1 Si1 2.8516(10)
Si1 N2 1.667(2)
Si1 N1 1.818(2)
Si1 C6 1.885(3)
Si1 C5 1.891(3)
P1 C8 1.846(3)
P1 C9 1.852(3)
P1 C12 1.858(3)
P2 C16 1.839(3)
P2 C17 1.858(3)
P2 C20 1.858(3)
N1 C7 1.485(3)
N1 C15 1.496(3)
N2 C1 1.464(3)
C1 C3 1.520(4)
C1 C2 1.532(4)
C1 C4 1.536(4)
C2 H2A 0.9800
C2 H2B 0.9800
C2 H2C 0.9800
C3 H3A 0.9800
C3 H3B 0.9800
C3 H3C 0.9800
C4 H4A 0.9800
C4 H4B 0.9800
C4 H4C 0.9800
C5 H5A 0.9800
C5 H5B 0.9800
C5 H5C 0.9800
C6 H6A 0.9800
C6 H6B 0.9800
C6 H6C 0.9800
C7 C8 1.524(4)
C7 H7A 0.9900
C7 H7B 0.9900
C8 H8A 0.9900
C8 H8B 0.9900
C9 C10 1.530(4)
C9 C11 1.535(4)
C9 H9A 1.0000
C10 H10A 0.9800
C10 H10B 0.9800
C10 H10C 0.9800
C11 H11A 0.9800
C11 H11B 0.9800
C11 H11C 0.9800
C12 C14 1.514(4)
C12 C13 1.524(4)
C12 H12A 1.0000
C13 H13A 0.9800
C13 H13B 0.9800
C13 H13C 0.9800
C14 H14A 0.9800
C14 H14B 0.9800
C14 H14C 0.9800
C15 C16 1.516(4)
C15 H15A 0.9900
C15 H15B 0.9900
C16 H16A 0.9900
C16 H16B 0.9900
C17 C19 1.517(5)
C17 C18 1.528(5)
C17 H17A 1.0000
C18 H18A 0.9800
C18 H18B 0.9800
C18 H18C 0.9800
C19 H19A 0.9800
C19 H19B 0.9800
C19 H19C 0.9800
C20 C22 1.499(5)
C20 C21 1.517(5)
C20 H20A 1.0000
C21 H21A 0.9800
C21 H21B 0.9800
C21 H21C 0.9800
C22 H22A 0.9800
C22 H22B 0.9800
C22 H22C 0.9800
C23 H23A 0.9800
C23 H23B 0.9800
C23 H23C 0.9800

loop_
_geom_torsion_atom_site_label_1
_geom_torsion_atom_site_label_2
_geom_torsion_atom_site_label_3
_geom_torsion_atom_site_label_4
_geom_torsion
C23 Cr1 Si1 N2 10.21(19)
N1 Cr1 Si1 N2 -171.51(15)
P2 Cr1 Si1 N2 -122.33(12)
P1 Cr1 Si1 N2 126.63(12)
N2 Cr1 Si1 N1 171.51(15)
C23 Cr1 Si1 N1 -178.29(17)
P2 Cr1 Si1 N1 49.18(9)
P1 Cr1 Si1 N1 -61.86(9)
N2 Cr1 Si1 C6 -98.82(18)
C23 Cr1 Si1 C6 -88.6(2)
N1 Cr1 Si1 C6 89.67(16)
P2 Cr1 Si1 C6 138.85(13)
P1 Cr1 Si1 C6 27.81(13)
N2 Cr1 Si1 C5 90.43(19)
C23 Cr1 Si1 C5 100.6(2)
N1 Cr1 Si1 C5 -81.08(17)
P2 Cr1 Si1 C5 -31.90(15)
P1 Cr1 Si1 C5 -142.94(15)
N2 Cr1 P1 C8 48.43(12)
C23 Cr1 P1 C8 161.66(13)
N1 Cr1 P1 C8 -18.28(11)
P2 Cr1 P1 C8 -97.51(10)
Si1 Cr1 P1 C8 16.39(10)
N2 Cr1 P1 C9 157.50(13)
C23 Cr1 P1 C9 -89.28(14)
N1 Cr1 P1 C9 90.78(12)
P2 Cr1 P1 C9 11.55(11)
Si1 Cr1 P1 C9 125.45(11)
N2 Cr1 P1 C12 -60.90(14)
C23 Cr1 P1 C12 52.33(15)
N1 Cr1 P1 C12 -127.61(13)
P2 Cr1 P1 C12 153.16(12)
Si1 Cr1 P1 C12 -92.94(12)
N2 Cr1 P2 C16 -70.60(13)
C23 Cr1 P2 C16 173.59(13)
N1 Cr1 P2 C16 -5.27(11)
P1 Cr1 P2 C16 73.09(10)
Si1 Cr1 P2 C16 -34.39(10)
N2 Cr1 P2 C17 -179.87(16)
C23 Cr1 P2 C17 64.32(17)
N1 Cr1 P2 C17 -114.54(16)
P1 Cr1 P2 C17 -36.18(15)
Si1 Cr1 P2 C17 -143.67(15)
N2 Cr1 P2 C20 43.45(16)
C23 Cr1 P2 C20 -72.35(16)
N1 Cr1 P2 C20 108.78(15)
P1 Cr1 P2 C20 -172.85(14)
Si1 Cr1 P2 C20 79.66(14)
N2 Si1 N1 C7 125.56(19)
C6 Si1 N1 C7 1.2(2)
C5 Si1 N1 C7 -110.7(2)
Cr1 Si1 N1 C7 119.4(2)
N2 Si1 N1 C15 -105.44(19)
C6 Si1 N1 C15 130.2(2)
C5 Si1 N1 C15 18.3(2)
Cr1 Si1 N1 C15 -111.57(19)
N2 Si1 N1 Cr1 6.13(11)
C6 Si1 N1 Cr1 -118.25(13)
C5 Si1 N1 Cr1 129.84(13)
N2 Cr1 N1 C7 -128.00(19)
C23 Cr1 N1 C7 -7(5)
P2 Cr1 N1 C7 103.13(18)
P1 Cr1 N1 C7 -4.30(17)
Si1 Cr1 N1 C7 -122.9(2)
N2 Cr1 N1 C15 108.07(18)
C23 Cr1 N1 C15 -131(5)
P2 Cr1 N1 C15 -20.80(16)
P1 Cr1 N1 C15 -128.23(17)
Si1 Cr1 N1 C15 113.15(19)
N2 Cr1 N1 Si1 -5.07(9)
C23 Cr1 N1 Si1 116(5)
P2 Cr1 N1 Si1 -133.95(8)
P1 Cr1 N1 Si1 118.62(7)
N1 Si1 N2 C1 168.2(2)
C6 Si1 N2 C1 -74.2(3)
C5 Si1 N2 C1 51.8(3)
Cr1 Si1 N2 C1 175.0(3)
N1 Si1 N2 Cr1 -6.78(12)
C6 Si1 N2 Cr1 110.85(14)
C5 Si1 N2 Cr1 -123.24(15)
C23 Cr1 N2 C1 11.9(3)
N1 Cr1 N2 C1 -169.2(3)
P2 Cr1 N2 C1 -100.1(2)
P1 Cr1 N2 C1 120.6(2)
Si1 Cr1 N2 C1 -174.8(3)
C23 Cr1 N2 Si1 -173.33(12)
N1 Cr1 N2 Si1 5.60(10)
P2 Cr1 N2 Si1 74.64(12)
P1 Cr1 N2 Si1 -64.63(12)
Si1 N2 C1 C3 -112.8(3)
Cr1 N2 C1 C3 60.6(3)
Si1 N2 C1 C2 127.5(3)
Cr1 N2 C1 C2 -59.2(3)
Si1 N2 C1 C4 8.4(4)
Cr1 N2 C1 C4 -178.2(2)
C15 N1 C7 C8 158.3(2)
Si1 N1 C7 C8 -70.9(3)
Cr1 N1 C7 C8 33.1(3)
N1 C7 C8 P1 -52.3(3)
C9 P1 C8 C7 -84.9(2)
C12 P1 C8 C7 165.5(2)
Cr1 P1 C8 C7 41.1(2)
C8 P1 C9 C10 -59.7(2)
C12 P1 C9 C10 47.5(3)
Cr1 P1 C9 C10 -165.95(18)
C8 P1 C9 C11 171.5(2)
C12 P1 C9 C11 -81.3(2)
Cr1 P1 C9 C11 65.3(2)
C8 P1 C12 C14 175.0(2)
C9 P1 C12 C14 68.3(2)
Cr1 P1 C12 C14 -79.0(2)
C8 P1 C12 C13 -63.7(2)
C9 P1 C12 C13 -170.4(2)
Cr1 P1 C12 C13 42.3(3)
C7 N1 C15 C16 -78.7(3)
Si1 N1 C15 C16 146.4(2)
Cr1 N1 C15 C16 49.7(3)
N1 C15 C16 P2 -56.0(3)
C17 P2 C16 C15 158.2(2)
C20 P2 C16 C15 -93.3(2)
Cr1 P2 C16 C15 31.1(2)
C16 P2 C17 C19 51.8(3)
C20 P2 C17 C19 -58.2(3)
Cr1 P2 C17 C19 159.7(2)
C16 P2 C17 C18 -178.5(3)
C20 P2 C17 C18 71.5(3)
Cr1 P2 C17 C18 -70.6(3)
C16 P2 C20 C22 41.7(3)
C17 P2 C20 C22 148.0(3)
Cr1 P2 C20 C22 -68.0(3)
C16 P2 C20 C21 165.0(2)
C17 P2 C20 C21 -88.8(3)
Cr1 P2 C20 C21 55.2(3)
